data_7717062
loop_
_publ_author_name
'Wong, Wai-Yeung'
'Xie, Zheng'
'Wang, Qiwei'
'Jiang, Lu'
'Li, Junlong'
'Zhang, Baohua'
'Yi, Xiuyu'
'Xie, Zhiyuan'
'Zhao, Jianzhang'

_publ_section_title
;
 Platinum(II) bis(arylacetylide) complexes bearing diarylamino-substituted
 bipyridine ligands for solution-processable phosphorescent OLED
 applications.
;
_journal_issue 39
_journal_name_full 'Dalton transactions (Cambridge, England : 2003)'
_journal_page_first 16322
_journal_page_last 16334
_journal_paper_doi 10.1039/d4dt01799d
_journal_volume 53
_journal_year 2024
_chemical_formula_moiety 'C54 H44 N4 O4 Pt'
_chemical_formula_sum 'C54 H44 N4 O4 Pt'
_chemical_formula_weight 1008.01
_space_group_crystal_system monoclinic
_space_group_IT_number 14
_space_group_name_Hall '-P 2ybc'
_space_group_name_H-M_alt 'P 1 21/c 1'
_atom_sites_solution_hydrogens mixed
_audit_creation_method SHELXL-2018/3
_audit_update_record
;
2024-08-09 deposited with the CCDC.	2024-09-16 downloaded from the CCDC.
;
_cell_angle_alpha 90
_cell_angle_beta 99.076(2)
_cell_angle_gamma 90
_cell_formula_units_Z 4
_cell_length_a 13.5491(16)
_cell_length_b 9.8772(12)
_cell_length_c 33.703(4)
_cell_measurement_reflns_used 20743
_cell_measurement_temperature 296(2)
_cell_measurement_theta_max 25.03
_cell_measurement_theta_min 2.56
_cell_volume 4453.9(9)
_computing_cell_refinement 'APEX2 v2010.1-2 (Bruker, 2010)'
_computing_data_collection 'APEX2 v2010.1-2 (Bruker, 2010)'
_computing_data_reduction 'APEX2 v2010.1-2 (Bruker, 2010)'
_computing_molecular_graphics 'SHELXTL Ver.6.10'
_computing_publication_material 'SHELXTL Ver.6.10'
_computing_structure_refinement 'SHELXL-2018/3 (Sheldrick, 2018)'
_computing_structure_solution 'SHELXL-2018/3 (Sheldrick, 2018)'
_diffrn_ambient_temperature 296(2)
_diffrn_measured_fraction_theta_full 0.990
_diffrn_measured_fraction_theta_max 0.990
_diffrn_measurement_device_type CCD
_diffrn_measurement_method '\w and \f scans'
_diffrn_radiation_type MoK\a
_diffrn_radiation_wavelength 0.71073
_diffrn_reflns_av_R_equivalents 0.0703
_diffrn_reflns_av_unetI/netI 0.0953
_diffrn_reflns_Laue_measured_fraction_full 0.990
_diffrn_reflns_Laue_measured_fraction_max 0.990
_diffrn_reflns_limit_h_max 14
_diffrn_reflns_limit_h_min -16
_diffrn_reflns_limit_k_max 11
_diffrn_reflns_limit_k_min -8
_diffrn_reflns_limit_l_max 40
_diffrn_reflns_limit_l_min -40
_diffrn_reflns_number 20743
_diffrn_reflns_point_group_measured_fraction_full 0.990
_diffrn_reflns_point_group_measured_fraction_max 0.990
_diffrn_reflns_theta_full 25.027
_diffrn_reflns_theta_max 25.027
_diffrn_reflns_theta_min 2.563
_exptl_absorpt_coefficient_mu 3.202
_exptl_absorpt_correction_T_max 0.562
_exptl_absorpt_correction_T_min 0.434
_exptl_absorpt_correction_type multi-scan
_exptl_absorpt_process_details SADABS
_exptl_crystal_colour yellow
_exptl_crystal_density_diffrn 1.503
_exptl_crystal_description block
_exptl_crystal_F_000 2024
_exptl_crystal_size_max 0.280
_exptl_crystal_size_mid 0.220
_exptl_crystal_size_min 0.180
_refine_diff_density_max 2.500
_refine_diff_density_min -2.750
_refine_diff_density_rms 0.150
_refine_ls_extinction_method none
_refine_ls_goodness_of_fit_ref 1.143
_refine_ls_hydrogen_treatment constr
_refine_ls_matrix_type full
_refine_ls_number_parameters 606
_refine_ls_number_reflns 7788
_refine_ls_number_restraints 131
_refine_ls_restrained_S_all 1.146
_refine_ls_R_factor_all 0.0968
_refine_ls_R_factor_gt 0.0605
_refine_ls_shift/su_max 0.009
_refine_ls_shift/su_mean 0.000
_refine_ls_structure_factor_coef Fsqd
_refine_ls_weighting_details 'w=1/[\s^2^(Fo^2^)+(0.0406P)^2^+9.9082P] where P=(Fo^2^+2Fc^2^)/3'
_refine_ls_weighting_scheme calc
_refine_ls_wR_factor_gt 0.1168
_refine_ls_wR_factor_ref 0.1279
_reflns_Friedel_coverage 0.000
_reflns_number_gt 5350
_reflns_number_total 7788
_reflns_threshold_expression 'I > 2\s(I)'
_cod_data_source_file d4dt01799d2.cif
_cod_data_source_block 2a
_cod_depositor_comments 'Adding full bibliography for 7717059--7717063.cif.'
_cod_original_sg_symbol_H-M 'P 21/c'
_cod_database_code 7717062
_shelx_shelxl_version_number 2018/3
_shelx_space_group_comment
;
The symmetry employed for this shelxl refinement is uniquely defined
by the following loop, which should always be used as a source of
symmetry information in preference to the above space-group names.
They are only intended as comments.
;
_shelx_estimated_absorpt_t_min 0.468
_shelx_estimated_absorpt_t_max 0.596

loop_
_space_group_symop_operation_xyz
'x, y, z'
'-x, y+1/2, -z+1/2'
'-x, -y, -z'
'x, -y-1/2, z-1/2'

loop_
_atom_site_label
_atom_site_type_symbol
_atom_site_fract_x
_atom_site_fract_y
_atom_site_fract_z
_atom_site_U_iso_or_equiv
_atom_site_adp_type
_atom_site_occupancy
_atom_site_site_symmetry_order
_atom_site_calc_flag
_atom_site_refinement_flags_posn
_atom_site_refinement_flags_adp
_atom_site_refinement_flags_occupancy
_atom_site_disorder_assembly
_atom_site_disorder_group
C47 C 0.2621(5) -0.0491(7) 0.1844(2) 0.0225(18) Uani 1 1 d D U . . .
C48 C 0.3310(5) -0.0411(8) 0.2053(2) 0.030(2) Uani 1 1 d D U . . .
C49 C 0.4261(6) -0.0311(10) 0.2340(3) 0.049(3) Uani 0.509(7) 1 d D . P A 1
C50 C 0.4365(13) 0.012(2) 0.2753(5) 0.061(4) Uani 0.509(7) 1 d D . P A 1
H50 H 0.377785 0.029576 0.285415 0.073 Uiso 0.509(7) 1 calc R U P A 1
C51 C 0.5259(13) 0.029(2) 0.3017(6) 0.072(5) Uani 0.509(7) 1 d D . P A 1
H51 H 0.528549 0.060667 0.327773 0.087 Uiso 0.509(7) 1 calc R U P A 1
C52 C 0.6098(8) -0.0058(13) 0.2857(4) 0.074(4) Uani 0.509(7) 1 d D . P A 1
H52 H 0.669364 -0.013009 0.303548 0.089 Uiso 0.509(7) 1 calc R U P A 1
C53 C 0.6138(12) -0.028(2) 0.2496(5) 0.054(4) Uani 0.509(7) 1 d D . P A 1
H53 H 0.675174 -0.032524 0.240518 0.065 Uiso 0.509(7) 1 calc R U P A 1
C54 C 0.5258(11) -0.0471(19) 0.2231(5) 0.049(4) Uani 0.509(7) 1 d D . P A 1
H54 H 0.530260 -0.071431 0.196780 0.059 Uiso 0.509(7) 1 calc R U P A 1
C39 C 0.1460(7) -0.2057(8) 0.1221(3) 0.033(2) Uani 1 1 d D . . B 1
C40 C 0.1476(7) -0.3071(8) 0.1103(3) 0.040(2) Uani 1 1 d D . . B 1
C41 C 0.1428(7) -0.4403(8) 0.0891(3) 0.038(2) Uani 1 1 d D . . B 1
C42 C 0.2207(9) -0.5332(11) 0.0956(4) 0.076(4) Uani 1 1 d D . . B 1
H42 H 0.278366 -0.510626 0.113204 0.091 Uiso 1 1 calc R U . B 1
C43 C 0.2153(13) -0.6585(14) 0.0769(5) 0.102(6) Uani 1 1 d D . . B 1
H43 H 0.268015 -0.719496 0.082208 0.123 Uiso 1 1 calc R U . B 1
C44 C 0.1311(14) -0.6914(13) 0.0504(4) 0.093(6) Uani 1 1 d D . . B 1
H44 H 0.126984 -0.774995 0.037587 0.112 Uiso 1 1 calc R U . B 1
C45 C 0.0586(11) -0.6086(13) 0.0432(4) 0.076(4) Uani 1 1 d D . . B 1
H45 H 0.003021 -0.632630 0.024676 0.091 Uiso 1 1 calc R U . B 1
C46 C 0.0596(8) -0.4848(10) 0.0620(3) 0.058(3) Uani 1 1 d D . . B 1
H46 H 0.003712 -0.429120 0.056566 0.070 Uiso 1 1 calc R U . B 1
C49B C 0.4261(6) -0.0311(10) 0.2340(3) 0.049(3) Uani 0.491(7) 1 d . . P A 2
C50B C 0.4664(17) 0.092(3) 0.2434(7) 0.061(4) Uani 0.491(7) 1 d . . P A 2
H50B H 0.433166 0.170756 0.233765 0.073 Uiso 0.491(7) 1 calc R U P A 2
C51B C 0.5571(18) 0.098(3) 0.2674(8) 0.072(5) Uani 0.491(7) 1 d . . P A 2
H51B H 0.585751 0.183396 0.271499 0.087 Uiso 0.491(7) 1 calc R U P A 2
C52B C 0.6098(8) -0.0058(13) 0.2857(4) 0.074(4) Uani 0.491(7) 1 d . . P A 2
H52B H 0.670200 0.002646 0.302967 0.089 Uiso 0.491(7) 1 calc R U P A 2
C53B C 0.5579(15) -0.136(3) 0.2744(6) 0.054(4) Uani 0.491(7) 1 d . . P A 2
H53B H 0.588131 -0.214950 0.285590 0.065 Uiso 0.491(7) 1 calc R U P A 2
C54B C 0.4655(15) -0.150(2) 0.2478(6) 0.049(4) Uani 0.491(7) 1 d . . P A 2
H54B H 0.435573 -0.233571 0.240688 0.059 Uiso 0.491(7) 1 calc R U P A 2
Pt1 Pt 0.13643(3) -0.01795(3) 0.14269(2) 0.03194(13) Uani 1 1 d . . . . .
O1 O -0.4442(4) -0.1711(7) -0.09428(18) 0.0451(17) Uani 1 1 d D . . . .
O4 O 0.2488(5) 0.7236(7) 0.34154(18) 0.0475(18) Uani 1 1 d D . . . .
N1 N 0.0125(5) 0.0317(7) 0.1020(2) 0.0369(18) Uani 1 1 d . . . . .
N2 N -0.2377(6) 0.1673(7) 0.0230(2) 0.0398(19) Uani 1 1 d . . . . .
N3 N 0.1096(5) 0.1772(7) 0.1598(2) 0.0334(18) Uani 1 1 d . . . . .
N4 N 0.0074(5) 0.5388(7) 0.2028(2) 0.0365(18) Uani 1 1 d . . . . .
C1 C -0.0298(7) -0.0426(9) 0.0701(3) 0.042(2) Uani 1 1 d . . . . .
H1 H -0.002010 -0.126635 0.066053 0.050 Uiso 1 1 calc R U . . .
C2 C -0.1112(7) -0.0014(9) 0.0433(3) 0.042(2) Uani 1 1 d . . . . .
H2 H -0.135721 -0.055370 0.021347 0.051 Uiso 1 1 calc R U . . .
C3 C -0.1571(7) 0.1225(9) 0.0492(3) 0.033(2) Uani 1 1 d . . . . .
C4 C -0.1139(6) 0.1996(9) 0.0820(2) 0.033(2) Uani 1 1 d . . . . .
H4 H -0.142081 0.282499 0.086940 0.039 Uiso 1 1 calc R U . . .
C5 C -0.0298(6) 0.1550(8) 0.1072(2) 0.030(2) Uani 1 1 d . . . . .
C6 C -0.2903(6) 0.0805(9) -0.0079(3) 0.032(2) Uani 1 1 d . . . . .
C7 C -0.3491(7) -0.0237(10) 0.0015(3) 0.049(3) Uani 1 1 d . . . . .
H7 H -0.355006 -0.038658 0.028313 0.059 Uiso 1 1 calc R U . . .
C8 C -0.3996(7) -0.1067(9) -0.0276(3) 0.038(2) Uani 1 1 d . . . . .
H8 H -0.438872 -0.177417 -0.020629 0.045 Uiso 1 1 calc R U . . .
C9 C -0.3914(6) -0.0840(8) -0.0669(2) 0.033(2) Uani 1 1 d D . . . .
C10 C -0.3320(6) 0.0205(9) -0.0775(3) 0.035(2) Uani 1 1 d . . . . .
H10 H -0.326995 0.036643 -0.104290 0.043 Uiso 1 1 calc R U . . .
C11 C -0.2807(6) 0.0994(9) -0.0476(3) 0.036(2) Uani 1 1 d . . . . .
H11 H -0.238632 0.167158 -0.054309 0.044 Uiso 1 1 calc R U . . .
C12 C -0.4289(8) -0.1599(12) -0.1351(2) 0.065(3) Uani 1 1 d D . . . .
H12A H -0.469557 -0.225517 -0.151130 0.078 Uiso 1 1 calc R U . . .
H12B H -0.447213 -0.070598 -0.144855 0.078 Uiso 1 1 calc R U . . .
H12C H -0.359834 -0.175971 -0.136725 0.078 Uiso 1 1 calc R U . . .
C13 C -0.2864(6) 0.2937(8) 0.0288(3) 0.031(2) Uani 1 1 d D . . . .
C14 C -0.2493(8) 0.4138(10) 0.0151(3) 0.048(3) Uani 1 1 d D . . . .
H14 H -0.192553 0.411980 0.002796 0.058 Uiso 1 1 calc R U . . .
C15 C -0.2963(8) 0.5352(10) 0.0198(3) 0.053(3) Uani 1 1 d D . . . .
H15 H -0.272286 0.614523 0.009926 0.064 Uiso 1 1 calc R U . . .
C16 C -0.3777(7) 0.5393(7) 0.0388(3) 0.041(2) Uani 1 1 d D . . . .
C17 C -0.4162(7) 0.4233(9) 0.0536(2) 0.041(2) Uani 1 1 d D . . . .
H17 H -0.472641 0.426456 0.066147 0.049 Uiso 1 1 calc R U . . .
C18 C -0.3653(6) 0.2970(9) 0.0489(3) 0.033(2) Uani 1 1 d D . . . .
H18 H -0.386767 0.217700 0.059760 0.040 Uiso 1 1 calc R U . . .
O2 O -0.4199(5) 0.6642(6) 0.0430(2) 0.0542(19) Uani 1 1 d D . . . .
C19 C -0.5056(7) 0.6708(11) 0.0628(3) 0.069(4) Uani 1 1 d D . . . .
H19A H -0.527305 0.763144 0.063606 0.082 Uiso 1 1 calc R U . . .
H19B H -0.558372 0.617010 0.048319 0.082 Uiso 1 1 calc R U . . .
H19C H -0.488567 0.636814 0.089650 0.082 Uiso 1 1 calc R U . . .
C20 C 0.1634(7) 0.2461(9) 0.1898(3) 0.034(2) Uani 1 1 d . . . . .
H20 H 0.223840 0.209495 0.201984 0.041 Uiso 1 1 calc R U . . .
C21 C 0.1340(7) 0.3677(9) 0.2034(3) 0.035(2) Uani 1 1 d . . . . .
H21 H 0.175457 0.413839 0.223584 0.042 Uiso 1 1 calc R U . . .
C22 C 0.0407(6) 0.4228(9) 0.1868(3) 0.029(2) Uani 1 1 d . . . . .
C23 C -0.0126(6) 0.3543(8) 0.1538(3) 0.032(2) Uani 1 1 d . . . . .
H23 H -0.071670 0.390965 0.140243 0.039 Uiso 1 1 calc R U . . .
C24 C 0.0219(6) 0.2337(8) 0.1414(2) 0.028(2) Uani 1 1 d . . . . .
C25 C 0.0653(6) 0.5944(9) 0.2387(3) 0.032(2) Uani 1 1 d . . . . .
C26 C 0.0671(7) 0.5306(9) 0.2757(3) 0.038(2) Uani 1 1 d . . . . .
H26 H 0.025275 0.457146 0.277825 0.046 Uiso 1 1 calc R U . . .
C27 C 0.1299(7) 0.5754(9) 0.3086(3) 0.037(2) Uani 1 1 d . . . . .
H27 H 0.132950 0.529579 0.332896 0.045 Uiso 1 1 calc R U . . .
C28 C 0.1886(6) 0.6874(9) 0.3063(3) 0.039(2) Uani 1 1 d D . . . .
C29 C 0.1857(7) 0.7553(9) 0.2703(3) 0.036(2) Uani 1 1 d . . . . .
H29 H 0.224313 0.832363 0.268686 0.044 Uiso 1 1 calc R U . . .
C30 C 0.1242(6) 0.7062(8) 0.2367(3) 0.032(2) Uani 1 1 d . . . . .
H30 H 0.122859 0.750014 0.212195 0.039 Uiso 1 1 calc R U . . .
C31 C 0.3123(8) 0.8380(11) 0.3397(3) 0.067(3) Uani 1 1 d D . . . .
H31A H 0.350578 0.853978 0.365746 0.080 Uiso 1 1 calc R U . . .
H31B H 0.356653 0.820631 0.320720 0.080 Uiso 1 1 calc R U . . .
H31C H 0.272253 0.916203 0.331382 0.080 Uiso 1 1 calc R U . . .
C32 C -0.0787(19) 0.613(4) 0.1825(7) 0.027(3) Uani 0.580(12) 1 d D U P C 1
C33 C -0.1465(13) 0.641(2) 0.2087(6) 0.038(6) Uani 0.580(12) 1 d D . P C 1
H33 H -0.128468 0.621068 0.235885 0.045 Uiso 0.580(12) 1 calc R U P C 1
C34 C -0.2395(15) 0.696(2) 0.1955(7) 0.046(6) Uani 0.580(12) 1 d D . P C 1
H34 H -0.290138 0.693751 0.211196 0.055 Uiso 0.580(12) 1 calc R U P C 1
C35 C -0.253(3) 0.755(6) 0.1585(11) 0.047(6) Uani 0.580(12) 1 d D . P C 1
C36 C -0.1820(18) 0.749(3) 0.1337(6) 0.049(6) Uani 0.580(12) 1 d D . P C 1
H36 H -0.188974 0.800355 0.110354 0.058 Uiso 0.580(12) 1 calc R U P C 1
C37 C -0.0951(19) 0.660(3) 0.1440(6) 0.045(7) Uani 0.580(12) 1 d D U P C 1
H37 H -0.053843 0.636937 0.125465 0.054 Uiso 0.580(12) 1 calc R U P C 1
O3 O -0.3380(12) 0.832(2) 0.1471(5) 0.061(4) Uani 0.580(12) 1 d D . P C 1
C38 C -0.3418(16) 0.910(2) 0.1113(5) 0.074(5) Uani 0.580(12) 1 d D U P C 1
H38A H -0.403779 0.959085 0.106402 0.088 Uiso 0.580(12) 1 calc R U P C 1
H38B H -0.287082 0.973129 0.114496 0.088 Uiso 0.580(12) 1 calc R U P C 1
H38C H -0.337077 0.851347 0.089057 0.088 Uiso 0.580(12) 1 calc R U P C 1
C32B C -0.088(3) 0.608(5) 0.1894(10) 0.027(3) Uani 0.420(12) 1 d D U P C 2
C33B C -0.085(2) 0.663(4) 0.1513(8) 0.038(6) Uani 0.420(12) 1 d D U P C 2
H33B H -0.041590 0.646140 0.131080 0.045 Uiso 0.4198 1 d . U P C 2
C34B C -0.170(3) 0.719(5) 0.1286(9) 0.046(6) Uani 0.420(12) 1 d D . P C 2
H34B H -0.185250 0.770580 0.105650 0.055 Uiso 0.4198 1 d . U P C 2
C35B C -0.241(5) 0.767(10) 0.1497(13) 0.047(6) Uani 0.420(12) 1 d D . P C 2
C36B C -0.237(2) 0.737(4) 0.1899(9) 0.049(6) Uani 0.420(12) 1 d D . P C 2
H36B H -0.287470 0.729140 0.209050 0.058 Uiso 0.4198 1 d . U P C 2
C37B C -0.170(2) 0.628(4) 0.2072(10) 0.045(7) Uani 0.420(12) 1 d D U P C 2
H37B H -0.148000 0.601000 0.234440 0.054 Uiso 0.4198 1 d . U P C 2
O3B O -0.3179(19) 0.842(3) 0.1295(6) 0.061(4) Uani 0.420(12) 1 d D . P C 2
C38B C -0.3878(18) 0.901(3) 0.1520(8) 0.074(5) Uani 0.420(12) 1 d D . P C 2
H38D H -0.437507 0.950552 0.134203 0.088 Uiso 0.420(12) 1 calc R U P C 2
H38E H -0.419488 0.831635 0.165309 0.088 Uiso 0.420(12) 1 calc R U P C 2
H38F H -0.353247 0.962344 0.171683 0.088 Uiso 0.420(12) 1 calc R U P C 2

loop_
_atom_site_aniso_label
_atom_site_aniso_U_11
_atom_site_aniso_U_22
_atom_site_aniso_U_33
_atom_site_aniso_U_23
_atom_site_aniso_U_13
_atom_site_aniso_U_12
C47 0.0246(19) 0.022(2) 0.0225(19) -0.0010(10) 0.0073(10) -0.0011(10)
C48 0.031(2) 0.029(2) 0.031(2) 0.0009(10) 0.0078(10) 0.0009(10)
C49 0.064(7) 0.031(6) 0.054(7) 0.002(5) 0.015(5) 0.012(5)
C50 0.053(10) 0.063(11) 0.069(12) 0.010(9) 0.018(8) 0.022(9)
C51 0.056(11) 0.065(12) 0.086(14) 0.005(10) -0.020(10) -0.011(9)
C52 0.053(7) 0.088(10) 0.078(9) 0.029(8) -0.001(6) 0.026(8)
C53 0.030(8) 0.083(12) 0.046(10) 0.012(9) -0.003(6) 0.023(8)
C54 0.049(9) 0.049(10) 0.050(10) 0.001(7) 0.011(7) 0.007(7)
C39 0.041(6) 0.033(5) 0.027(5) 0.002(4) 0.009(4) 0.010(5)
C40 0.037(6) 0.031(6) 0.058(7) 0.018(5) 0.028(5) 0.016(5)
C41 0.048(6) 0.032(5) 0.036(5) 0.008(4) 0.010(5) 0.004(4)
C42 0.096(10) 0.055(7) 0.076(8) 0.009(7) 0.012(7) 0.052(7)
C43 0.142(15) 0.076(11) 0.093(12) -0.006(9) 0.032(11) 0.076(11)
C44 0.19(2) 0.044(8) 0.059(10) -0.001(7) 0.062(11) 0.001(11)
C45 0.112(12) 0.066(9) 0.061(9) -0.019(7) 0.049(8) -0.036(8)
C46 0.071(8) 0.051(7) 0.059(7) 0.001(6) 0.032(6) -0.001(6)
C49B 0.064(7) 0.031(6) 0.054(7) 0.002(5) 0.015(5) 0.012(5)
C50B 0.053(10) 0.063(11) 0.069(12) 0.010(9) 0.018(8) 0.022(9)
C51B 0.056(11) 0.065(12) 0.086(14) 0.005(10) -0.020(10) -0.011(9)
C52B 0.053(7) 0.088(10) 0.078(9) 0.029(8) -0.001(6) 0.026(8)
C53B 0.030(8) 0.083(12) 0.046(10) 0.012(9) -0.003(6) 0.023(8)
C54B 0.049(9) 0.049(10) 0.050(10) 0.001(7) 0.011(7) 0.007(7)
Pt1 0.0366(2) 0.02301(19) 0.0387(2) 0.00151(19) 0.01342(13) 0.00544(18)
O1 0.032(4) 0.063(5) 0.039(4) -0.006(3) 0.003(3) -0.014(3)
O4 0.048(5) 0.060(5) 0.029(4) -0.002(3) -0.008(3) -0.001(4)
N1 0.052(5) 0.022(4) 0.041(4) -0.009(4) 0.021(4) -0.005(4)
N2 0.045(5) 0.038(5) 0.037(5) -0.010(4) 0.010(4) -0.001(4)
N3 0.032(4) 0.037(5) 0.035(5) -0.009(4) 0.018(4) 0.001(4)
N4 0.032(4) 0.030(4) 0.045(5) -0.005(4) -0.004(3) 0.002(3)
C1 0.052(6) 0.033(5) 0.044(6) -0.007(5) 0.016(5) 0.004(5)
C2 0.059(6) 0.029(6) 0.041(5) -0.007(5) 0.014(5) -0.006(5)
C3 0.033(5) 0.029(5) 0.040(6) 0.002(4) 0.010(4) -0.008(4)
C4 0.039(5) 0.032(5) 0.029(5) -0.001(4) 0.012(4) 0.002(4)
C5 0.028(5) 0.031(5) 0.030(5) -0.004(4) 0.008(4) -0.007(4)
C6 0.029(5) 0.034(5) 0.034(5) -0.012(4) 0.004(4) -0.003(4)
C7 0.049(6) 0.057(7) 0.043(6) -0.001(6) 0.016(5) -0.006(6)
C8 0.034(5) 0.041(6) 0.040(6) -0.001(5) 0.009(4) -0.008(4)
C9 0.023(5) 0.037(5) 0.038(6) -0.004(5) 0.006(4) 0.003(4)
C10 0.037(5) 0.039(5) 0.032(5) -0.003(5) 0.009(4) -0.002(5)
C11 0.023(5) 0.034(5) 0.053(6) 0.001(5) 0.011(4) -0.001(4)
C12 0.069(8) 0.087(9) 0.036(7) -0.022(6) -0.002(6) -0.034(7)
C13 0.035(5) 0.031(5) 0.025(5) -0.003(4) -0.004(4) -0.003(4)
C14 0.052(7) 0.045(6) 0.052(7) 0.000(5) 0.021(5) -0.003(5)
C15 0.065(7) 0.032(6) 0.067(7) 0.007(5) 0.025(6) -0.008(5)
C16 0.067(7) 0.023(5) 0.030(5) 0.000(4) -0.006(5) -0.004(5)
C17 0.054(6) 0.050(6) 0.018(5) -0.004(4) 0.008(4) 0.006(5)
C18 0.035(6) 0.033(5) 0.030(5) -0.007(4) 0.004(4) -0.006(4)
O2 0.072(5) 0.037(4) 0.051(5) -0.002(3) 0.000(4) 0.012(4)
C19 0.064(8) 0.054(7) 0.085(9) -0.007(6) 0.007(7) 0.032(6)
C20 0.034(5) 0.039(5) 0.030(5) 0.002(4) 0.010(4) 0.003(4)
C21 0.037(5) 0.036(5) 0.031(5) -0.007(4) 0.000(4) 0.003(4)
C22 0.026(5) 0.029(5) 0.033(5) -0.002(4) 0.008(4) 0.003(4)
C23 0.027(5) 0.036(5) 0.034(5) -0.006(4) 0.004(4) 0.002(4)
C24 0.027(5) 0.033(5) 0.024(5) 0.006(4) 0.004(4) -0.003(4)
C25 0.021(5) 0.038(5) 0.034(5) 0.000(4) 0.002(4) 0.006(4)
C26 0.043(5) 0.032(5) 0.042(6) -0.001(5) 0.016(4) 0.000(5)
C27 0.055(6) 0.034(5) 0.025(5) 0.007(4) 0.012(5) 0.013(5)
C28 0.035(6) 0.039(6) 0.043(6) 0.003(5) 0.009(5) 0.005(5)
C29 0.038(6) 0.036(5) 0.031(6) -0.005(4) -0.006(4) -0.003(4)
C30 0.032(5) 0.027(5) 0.036(6) 0.007(4) 0.002(4) 0.007(4)
C31 0.049(7) 0.089(9) 0.057(8) -0.007(7) -0.006(6) -0.016(7)
C32 0.025(5) 0.027(4) 0.027(7) 0.001(5) 0.001(4) 0.002(4)
C33 0.026(8) 0.044(9) 0.042(8) -0.021(6) 0.004(6) 0.000(6)
C34 0.046(12) 0.026(13) 0.066(13) 0.011(8) 0.012(10) 0.023(8)
C35 0.029(12) 0.028(12) 0.083(18) 0.003(13) 0.009(10) 0.008(12)
C36 0.048(13) 0.030(15) 0.059(14) 0.013(9) -0.017(10) 0.014(8)
C37 0.042(8) 0.046(9) 0.048(9) 0.000(6) 0.006(6) -0.007(6)
O3 0.052(9) 0.077(7) 0.052(13) 0.005(11) 0.004(8) 0.028(7)
C38 0.062(10) 0.077(11) 0.074(11) -0.007(9) -0.015(9) 0.011(9)
C32B 0.025(5) 0.027(4) 0.027(7) 0.001(5) 0.001(4) 0.002(4)
C33B 0.026(8) 0.044(9) 0.042(8) -0.021(6) 0.004(6) 0.000(6)
C34B 0.046(12) 0.026(13) 0.066(13) 0.011(8) 0.012(10) 0.023(8)
C35B 0.029(12) 0.028(12) 0.083(18) 0.003(13) 0.009(10) 0.008(12)
C36B 0.048(13) 0.030(15) 0.059(14) 0.013(9) -0.017(10) 0.014(8)
C37B 0.042(8) 0.046(9) 0.048(9) 0.000(6) 0.006(6) -0.007(6)
O3B 0.052(9) 0.077(7) 0.052(13) 0.005(11) 0.004(8) 0.028(7)
C38B 0.062(10) 0.077(11) 0.074(11) -0.007(9) -0.015(9) 0.011(9)

loop_
_atom_type_symbol
_atom_type_description
_atom_type_scat_dispersion_real
_atom_type_scat_dispersion_imag
_atom_type_scat_source
C C 0.0033 0.0016 'International Tables Vol C Tables 4.2.6.8 and 6.1.1.4'
H H 0.0000 0.0000 'International Tables Vol C Tables 4.2.6.8 and 6.1.1.4'
N N 0.0061 0.0033 'International Tables Vol C Tables 4.2.6.8 and 6.1.1.4'
O O 0.0106 0.0060 'International Tables Vol C Tables 4.2.6.8 and 6.1.1.4'
Pt Pt -1.7033 8.3905 'International Tables Vol C Tables 4.2.6.8 and 6.1.1.4'

loop_
_geom_angle_atom_site_label_1
_geom_angle_atom_site_label_2
_geom_angle_atom_site_label_3
_geom_angle
_geom_angle_site_symmetry_1
_geom_angle_site_symmetry_3
_geom_angle_publ_flag
C48 C47 Pt1 166.9(8) . . ?
C47 C48 C49B 179.6(10) . . ?
C47 C48 C49 179.6(10) . . ?
C50 C49 C54 108.7(10) . . ?
C50 C49 C48 126.2(10) . . ?
C54 C49 C48 124.7(9) . . ?
C51 C50 C49 126.4(15) . . ?
C51 C50 H50 116.8 . . ?
C49 C50 H50 116.8 . . ?
C52 C51 C50 114.2(16) . . ?
C52 C51 H51 122.9 . . ?
C50 C51 H51 122.9 . . ?
C53 C52 C51 126.3(13) . . ?
C53 C52 H52 116.8 . . ?
C51 C52 H52 116.8 . . ?
C52 C53 C54 119.1(15) . . ?
C52 C53 H53 120.4 . . ?
C54 C53 H53 120.4 . . ?
C53 C54 C49 124.0(14) . . ?
C53 C54 H54 118.0 . . ?
C49 C54 H54 118.0 . . ?
C40 C39 Pt1 177.3(10) . . ?
C39 C40 C41 172.8(11) . . ?
C42 C41 C46 114.1(9) . . ?
C42 C41 C40 122.1(9) . . ?
C46 C41 C40 123.8(8) . . ?
C43 C42 C41 122.2(12) . . ?
C43 C42 H42 118.9 . . ?
C41 C42 H42 118.9 . . ?
C44 C43 C42 119.1(12) . . ?
C44 C43 H43 120.5 . . ?
C42 C43 H43 120.5 . . ?
C45 C44 C43 120.7(13) . . ?
C45 C44 H44 119.7 . . ?
C43 C44 H44 119.7 . . ?
C44 C45 C46 122.2(13) . . ?
C44 C45 H45 118.9 . . ?
C46 C45 H45 118.9 . . ?
C45 C46 C41 121.7(11) . . ?
C45 C46 H46 119.2 . . ?
C41 C46 H46 119.2 . . ?
C54B C49B C50B 125.8(14) . . ?
C54B C49B C48 115.0(12) . . ?
C50B C49B C48 119.2(12) . . ?
C49B C50B C51B 118(2) . . ?
C49B C50B H50B 121.0 . . ?
C51B C50B H50B 121.0 . . ?
C52B C51B C50B 127(2) . . ?
C52B C51B H51B 116.4 . . ?
C50B C51B H51B 116.4 . . ?
C51B C52B C53B 110.3(15) . . ?
C51B C52B H52B 124.8 . . ?
C53B C52B H52B 124.8 . . ?
C54B C53B C52B 125.3(18) . . ?
C54B C53B H53B 117.4 . . ?
C52B C53B H53B 117.4 . . ?
C49B C54B C53B 113.1(19) . . ?
C49B C54B H54B 123.5 . . ?
C53B C54B H54B 123.5 . . ?
C39 Pt1 N1 94.7(3) . . ?
C39 Pt1 C47 90.4(3) . . ?
N1 Pt1 C47 174.8(3) . . ?
C39 Pt1 N3 173.1(3) . . ?
N1 Pt1 N3 78.6(3) . . ?
C47 Pt1 N3 96.4(3) . . ?
C9 O1 C12 117.3(7) . . ?
C28 O4 C31 116.5(8) . . ?
C1 N1 C5 116.8(8) . . ?
C1 N1 Pt1 126.9(6) . . ?
C5 N1 Pt1 116.3(6) . . ?
C3 N2 C13 122.0(7) . . ?
C3 N2 C6 121.8(7) . . ?
C13 N2 C6 115.3(7) . . ?
C20 N3 C24 117.9(7) . . ?
C20 N3 Pt1 126.1(6) . . ?
C24 N3 Pt1 115.6(6) . . ?
C22 N4 C25 118.6(7) . . ?
C22 N4 C32 121.6(15) . . ?
C25 N4 C32 119.5(16) . . ?
C22 N4 C32B 127(2) . . ?
C25 N4 C32B 115(2) . . ?
N1 C1 C2 123.9(8) . . ?
N1 C1 H1 118.0 . . ?
C2 C1 H1 118.0 . . ?
C1 C2 C3 119.6(9) . . ?
C1 C2 H2 120.2 . . ?
C3 C2 H2 120.2 . . ?
N2 C3 C4 121.9(8) . . ?
N2 C3 C2 121.2(8) . . ?
C4 C3 C2 116.8(8) . . ?
C5 C4 C3 121.1(8) . . ?
C5 C4 H4 119.5 . . ?
C3 C4 H4 119.5 . . ?
N1 C5 C4 121.8(8) . . ?
N1 C5 C24 114.4(8) . . ?
C4 C5 C24 123.9(8) . . ?
C7 C6 C11 118.4(8) . . ?
C7 C6 N2 121.0(8) . . ?
C11 C6 N2 120.6(8) . . ?
C6 C7 C8 121.6(9) . . ?
C6 C7 H7 119.2 . . ?
C8 C7 H7 119.2 . . ?
C9 C8 C7 119.1(8) . . ?
C9 C8 H8 120.4 . . ?
C7 C8 H8 120.4 . . ?
C8 C9 O1 115.8(8) . . ?
C8 C9 C10 120.7(7) . . ?
O1 C9 C10 123.5(8) . . ?
C11 C10 C9 118.6(8) . . ?
C11 C10 H10 120.7 . . ?
C9 C10 H10 120.7 . . ?
C10 C11 C6 121.5(8) . . ?
C10 C11 H11 119.3 . . ?
C6 C11 H11 119.3 . . ?
O1 C12 H12A 109.5 . . ?
O1 C12 H12B 109.5 . . ?
H12A C12 H12B 109.5 . . ?
O1 C12 H12C 109.5 . . ?
H12A C12 H12C 109.5 . . ?
H12B C12 H12C 109.5 . . ?
C18 C13 C14 120.0(8) . . ?
C18 C13 N2 120.2(8) . . ?
C14 C13 N2 119.8(8) . . ?
C15 C14 C13 120.4(9) . . ?
C15 C14 H14 119.8 . . ?
C13 C14 H14 119.8 . . ?
C16 C15 C14 120.2(8) . . ?
C16 C15 H15 119.9 . . ?
C14 C15 H15 119.9 . . ?
C15 C16 O2 117.1(8) . . ?
C15 C16 C17 121.7(7) . . ?
O2 C16 C17 121.2(8) . . ?
C16 C17 C18 117.4(8) . . ?
C16 C17 H17 121.3 . . ?
C18 C17 H17 121.3 . . ?
C13 C18 C17 120.2(8) . . ?
C13 C18 H18 119.9 . . ?
C17 C18 H18 119.9 . . ?
C16 O2 C19 118.1(8) . . ?
O2 C19 H19A 109.5 . . ?
O2 C19 H19B 109.5 . . ?
H19A C19 H19B 109.5 . . ?
O2 C19 H19C 109.5 . . ?
H19A C19 H19C 109.5 . . ?
H19B C19 H19C 109.5 . . ?
N3 C20 C21 123.3(9) . . ?
N3 C20 H20 118.4 . . ?
C21 C20 H20 118.4 . . ?
C20 C21 C22 119.7(8) . . ?
C20 C21 H21 120.1 . . ?
C22 C21 H21 120.1 . . ?
N4 C22 C23 123.7(8) . . ?
N4 C22 C21 119.7(8) . . ?
C23 C22 C21 116.6(8) . . ?
C24 C23 C22 120.3(8) . . ?
C24 C23 H23 119.8 . . ?
C22 C23 H23 119.8 . . ?
C23 C24 N3 121.9(8) . . ?
C23 C24 C5 123.8(8) . . ?
N3 C24 C5 114.3(7) . . ?
C30 C25 C26 118.8(8) . . ?
C30 C25 N4 120.6(8) . . ?
C26 C25 N4 120.5(8) . . ?
C27 C26 C25 120.2(9) . . ?
C27 C26 H26 119.9 . . ?
C25 C26 H26 119.9 . . ?
C26 C27 C28 120.6(8) . . ?
C26 C27 H27 119.7 . . ?
C28 C27 H27 119.7 . . ?
C27 C28 O4 115.5(8) . . ?
C27 C28 C29 120.2(8) . . ?
O4 C28 C29 124.2(8) . . ?
C28 C29 C30 118.7(8) . . ?
C28 C29 H29 120.7 . . ?
C30 C29 H29 120.7 . . ?
C25 C30 C29 121.5(8) . . ?
C25 C30 H30 119.3 . . ?
C29 C30 H30 119.3 . . ?
O4 C31 H31A 109.5 . . ?
O4 C31 H31B 109.5 . . ?
H31A C31 H31B 109.5 . . ?
O4 C31 H31C 109.5 . . ?
H31A C31 H31C 109.5 . . ?
H31B C31 H31C 109.5 . . ?
C37 C32 C33 120.7(14) . . ?
C37 C32 N4 128.2(16) . . ?
C33 C32 N4 111.1(15) . . ?
C34 C33 C32 122.1(17) . . ?
C34 C33 H33 119.0 . . ?
C32 C33 H33 119.0 . . ?
C35 C34 C33 116.8(17) . . ?
C35 C34 H34 121.6 . . ?
C33 C34 H34 121.6 . . ?
C34 C35 O3 118.6(16) . . ?
C34 C35 C36 121.9(13) . . ?
O3 C35 C36 119.4(16) . . ?
C35 C36 C37 119.9(18) . . ?
C35 C36 H36 120.0 . . ?
C37 C36 H36 120.0 . . ?
C32 C37 C36 115.7(17) . . ?
C32 C37 H37 122.1 . . ?
C36 C37 H37 122.1 . . ?
C35 O3 C38 116.8(15) . . ?
O3 C38 H38A 109.5 . . ?
O3 C38 H38B 109.5 . . ?
H38A C38 H38B 109.5 . . ?
O3 C38 H38C 109.5 . . ?
H38A C38 H38C 109.5 . . ?
H38B C38 H38C 109.5 . . ?
C37B C32B C33B 119.2(16) . . ?
C37B C32B N4 132(2) . . ?
C33B C32B N4 109(2) . . ?
C34B C33B C32B 121(2) . . ?
C34B C33B H33B 102.8 . . ?
C32B C33B H33B 132.2 . . ?
C35B C34B C33B 116(2) . . ?
C35B C34B H34B 99.3 . . ?
C33B C34B H34B 137.1 . . ?
C34B C35B O3B 118(2) . . ?
C34B C35B C36B 121.0(16) . . ?
O3B C35B C36B 121(2) . . ?
C35B C36B C37B 118(2) . . ?
C35B C36B H36B 135.6 . . ?
C37B C36B H36B 97.5 . . ?
C32B C37B C36B 115(2) . . ?
C32B C37B H37B 103.4 . . ?
C36B C37B H37B 131.6 . . ?
C35B O3B C38B 118(2) . . ?
O3B C38B H38D 109.5 . . ?
O3B C38B H38E 109.5 . . ?
H38D C38B H38E 109.5 . . ?
O3B C38B H38F 109.5 . . ?
H38D C38B H38F 109.5 . . ?
H38E C38B H38F 109.5 . . ?

loop_
_geom_bond_atom_site_label_1
_geom_bond_atom_site_label_2
_geom_bond_distance
_geom_bond_site_symmetry_2
_geom_bond_publ_flag
C47 C48 1.080(6) . ?
C47 Pt1 2.053(7) . ?
C48 C49B 1.487(7) . ?
C48 C49 1.487(7) . ?
C49 C50 1.442(16) . ?
C49 C54 1.462(15) . ?
C50 C51 1.395(19) . ?
C50 H50 0.9300 . ?
C51 C52 1.376(19) . ?
C51 H51 0.9300 . ?
C52 C53 1.247(17) . ?
C52 H52 0.9300 . ?
C53 C54 1.385(17) . ?
C53 H53 0.9300 . ?
C54 H54 0.9300 . ?
C39 C40 1.080(6) . ?
C39 Pt1 1.991(8) . ?
C40 C41 1.494(10) . ?
C41 C42 1.390(12) . ?
C41 C46 1.405(12) . ?
C42 C43 1.386(15) . ?
C42 H42 0.9300 . ?
C43 C44 1.372(17) . ?
C43 H43 0.9300 . ?
C44 C45 1.271(16) . ?
C44 H44 0.9300 . ?
C45 C46 1.376(14) . ?
C45 H45 0.9300 . ?
C46 H46 0.9300 . ?
C49B C54B 1.35(2) . ?
C49B C50B 1.35(3) . ?
C50B C51B 1.36(3) . ?
C50B H50B 0.9300 . ?
C51B C52B 1.34(3) . ?
C51B H51B 0.9300 . ?
C52B C53B 1.49(3) . ?
C52B H52B 0.9300 . ?
C53B C54B 1.43(3) . ?
C53B H53B 0.9300 . ?
C54B H54B 0.9300 . ?
Pt1 N1 2.053(8) . ?
Pt1 N3 2.061(7) . ?
O1 C9 1.377(7) . ?
O1 C12 1.427(8) . ?
O4 C28 1.376(8) . ?
O4 C31 1.427(8) . ?
N1 C1 1.353(11) . ?
N1 C5 1.368(10) . ?
N2 C3 1.366(11) . ?
N2 C13 1.439(11) . ?
N2 C6 1.447(11) . ?
N3 C20 1.334(11) . ?
N3 C24 1.370(10) . ?
N4 C22 1.373(10) . ?
N4 C25 1.443(11) . ?
N4 C32 1.454(17) . ?
N4 C32B 1.46(2) . ?
C1 C2 1.372(13) . ?
C1 H1 0.9300 . ?
C2 C3 1.401(12) . ?
C2 H2 0.9300 . ?
C3 C4 1.391(12) . ?
C4 C5 1.382(11) . ?
C4 H4 0.9300 . ?
C5 C24 1.472(11) . ?
C6 C7 1.370(12) . ?
C6 C11 1.376(12) . ?
C7 C8 1.377(12) . ?
C7 H7 0.9300 . ?
C8 C9 1.364(12) . ?
C8 H8 0.9300 . ?
C9 C10 1.391(11) . ?
C10 C11 1.372(12) . ?
C10 H10 0.9300 . ?
C11 H11 0.9300 . ?
C12 H12A 0.9600 . ?
C12 H12B 0.9600 . ?
C12 H12C 0.9600 . ?
C13 C18 1.354(11) . ?
C13 C14 1.394(12) . ?
C14 C15 1.378(12) . ?
C14 H14 0.9300 . ?
C15 C16 1.361(12) . ?
C15 H15 0.9300 . ?
C16 O2 1.377(7) . ?
C16 C17 1.385(12) . ?
C17 C18 1.447(11) . ?
C17 H17 0.9300 . ?
C18 H18 0.9300 . ?
O2 C19 1.428(8) . ?
C19 H19A 0.9600 . ?
C19 H19B 0.9600 . ?
C19 H19C 0.9600 . ?
C20 C21 1.368(12) . ?
C20 H20 0.9300 . ?
C21 C22 1.409(11) . ?
C21 H21 0.9300 . ?
C22 C23 1.401(11) . ?
C23 C24 1.369(11) . ?
C23 H23 0.9300 . ?
C25 C30 1.370(12) . ?
C25 C26 1.392(12) . ?
C26 C27 1.362(12) . ?
C26 H26 0.9300 . ?
C27 C28 1.373(12) . ?
C27 H27 0.9300 . ?
C28 C29 1.382(12) . ?
C29 C30 1.384(11) . ?
C29 H29 0.9300 . ?
C30 H30 0.9300 . ?
C31 H31A 0.9600 . ?
C31 H31B 0.9600 . ?
C31 H31C 0.9600 . ?
C32 C37 1.363(17) . ?
C32 C33 1.399(18) . ?
C33 C34 1.382(18) . ?
C33 H33 0.9300 . ?
C34 C35 1.362(18) . ?
C34 H34 0.9300 . ?
C35 O3 1.376(8) . ?
C35 C36 1.38(2) . ?
C36 C37 1.465(18) . ?
C36 H36 0.9300 . ?
C37 H37 0.9300 . ?
O3 C38 1.428(9) . ?
C38 H38A 0.9600 . ?
C38 H38B 0.9600 . ?
C38 H38C 0.9600 . ?
C32B C37B 1.36(2) . ?
C32B C33B 1.40(2) . ?
C33B C34B 1.39(2) . ?
C33B H33B 0.9849 . ?
C34B C35B 1.36(2) . ?
C34B H34B 0.9245 . ?
C35B O3B 1.371(15) . ?
C35B C36B 1.38(2) . ?
C36B C37B 1.47(2) . ?
C36B H36B 1.0158 . ?
C37B H37B 0.9554 . ?
O3B C38B 1.432(17) . ?
C38B H38D 0.9600 . ?
C38B H38E 0.9600 . ?
C38B H38F 0.9600 . ?
